data_7002764
loop_
_publ_author_name
'Tan, Runyu'
'Song, Datong'

_publ_section_title
;
 Reductive dearomatization of a substituted benzene triggered by a
 strong oxidant
;
_journal_coden_ASTM DTARAF
_journal_issue 44
_journal_name_full 'Dalton Transactions'
_journal_page_first 9892
_journal_page_last 9897
_journal_paper_doi 10.1039/b919233f
_journal_year 2009
_chemical_formula_sum 'C70 H42 F12 N4 O4 Pt2'
_chemical_formula_weight 1621.26
_space_group_IT_number 15
_symmetry_cell_setting monoclinic
_symmetry_space_group_name_Hall '-C 2yc'
_symmetry_space_group_name_H-M 'C 1 2/c 1'
_atom_sites_solution_hydrogens geom
_atom_sites_solution_primary direct
_atom_sites_solution_secondary difmap
_audit_creation_method SHELXL-97
_cell_angle_alpha 90.00
_cell_angle_beta 127.996(4)
_cell_angle_gamma 90.00
_cell_formula_units_Z 4
_cell_length_a 32.542(2)
_cell_length_b 11.9573(11)
_cell_length_c 21.3780(17)
_cell_measurement_reflns_used 26365
_cell_measurement_temperature 150(2)
_cell_measurement_theta_max 27.00
_cell_measurement_theta_min 2.49
_cell_volume 6555.4(10)
_computing_structure_refinement 'SHELXL-97 (Sheldrick, 2008)'
_computing_structure_solution 'SHELXS-97 (Sheldrick, 2008)'
_diffrn_ambient_temperature 150(2)
_diffrn_measured_fraction_theta_full 0.995
_diffrn_measured_fraction_theta_max 0.995
_diffrn_radiation_monochromator graphite
_diffrn_radiation_source 'fine-focus sealed tube'
_diffrn_radiation_type MoK\a
_diffrn_radiation_wavelength 0.71073
_diffrn_reflns_av_R_equivalents 0.0532
_diffrn_reflns_av_sigmaI/netI 0.0659
_diffrn_reflns_limit_h_max 41
_diffrn_reflns_limit_h_min -41
_diffrn_reflns_limit_k_max 13
_diffrn_reflns_limit_k_min -15
_diffrn_reflns_limit_l_max 27
_diffrn_reflns_limit_l_min -26
_diffrn_reflns_number 26365
_diffrn_reflns_theta_full 27.00
_diffrn_reflns_theta_max 27.00
_diffrn_reflns_theta_min 2.49
_exptl_absorpt_coefficient_mu 4.348
_exptl_absorpt_correction_T_max 0.9181
_exptl_absorpt_correction_T_min 0.8119
_exptl_absorpt_correction_type multi-scan
_exptl_absorpt_process_details 'Bruker Apex 2'
_exptl_crystal_colour yellow
_exptl_crystal_density_diffrn 1.643
_exptl_crystal_density_method 'not measured'
_exptl_crystal_description block
_exptl_crystal_F_000 3144
_exptl_crystal_size_max 0.05
_exptl_crystal_size_mid 0.03
_exptl_crystal_size_min 0.02
_refine_diff_density_max 1.619
_refine_diff_density_min -1.327
_refine_diff_density_rms 0.156
_refine_ls_extinction_method none
_refine_ls_goodness_of_fit_ref 0.997
_refine_ls_hydrogen_treatment constr
_refine_ls_matrix_type full
_refine_ls_number_parameters 401
_refine_ls_number_reflns 7108
_refine_ls_number_restraints 0
_refine_ls_restrained_S_all 0.997
_refine_ls_R_factor_all 0.0635
_refine_ls_R_factor_gt 0.0378
_refine_ls_shift/su_max 0.004
_refine_ls_shift/su_mean 0.000
_refine_ls_structure_factor_coef Fsqd
_refine_ls_weighting_details 'calc w=1/[\s^2^(Fo^2^)+(0.0517P)^2^+0.0000P] where P=(Fo^2^+2Fc^2^)/3'
_refine_ls_weighting_scheme calc
_refine_ls_wR_factor_gt 0.0896
_refine_ls_wR_factor_ref 0.0959
_reflns_number_gt 5084
_reflns_number_total 7108
_reflns_threshold_expression >2sigma(I)
_cod_data_source_file B919233F.txt
_cod_data_source_block 1b
_cod_original_cell_volume 6555.3(9)
_cod_original_sg_symbol_H-M C2/c
_cod_database_code 7002764

loop_
_symmetry_equiv_pos_as_xyz
'x, y, z'
'-x, y, -z+1/2'
'x+1/2, y+1/2, z'
'-x+1/2, y+1/2, -z+1/2'
'-x, -y, -z'
'x, -y, z-1/2'
'-x+1/2, -y+1/2, -z'
'x+1/2, -y+1/2, z-1/2'

loop_
_atom_site_label
_atom_site_type_symbol
_atom_site_fract_x
_atom_site_fract_y
_atom_site_fract_z
_atom_site_U_iso_or_equiv
_atom_site_adp_type
_atom_site_occupancy
_atom_site_symmetry_multiplicity
_atom_site_calc_flag
_atom_site_refinement_flags
_atom_site_disorder_assembly
_atom_site_disorder_group
Pt1 Pt -0.500809(8) 0.729784(18) -0.038300(13) 0.02098(8) Uani 1 1 d . . .
O1 O -0.43144(16) 1.1629(3) -0.1915(3) 0.0377(11) Uani 1 1 d . . .
O2 O -0.26957(16) 1.0373(4) 0.1665(3) 0.0508(11) Uani 1 1 d . A .
N1 N -0.46719(16) 0.7630(4) -0.0970(3) 0.0194(9) Uani 1 1 d . . .
N2 N -0.41985(18) 0.7129(4) 0.0659(3) 0.0256(11) Uani 1 1 d . . .
C1 C -0.4581(2) 0.6688(5) -0.1187(4) 0.0337(15) Uani 1 1 d . . .
H1A H -0.4652 0.6006 -0.1041 0.040 Uiso 1 1 calc R . .
C2 C -0.4389(3) 0.6622(6) -0.1610(4) 0.0435(18) Uani 1 1 d . . .
H2A H -0.4326 0.5915 -0.1740 0.052 Uiso 1 1 calc R . .
C3 C -0.4291(3) 0.7590(5) -0.1840(4) 0.0365(16) Uani 1 1 d . . .
H3A H -0.4168 0.7566 -0.2144 0.044 Uiso 1 1 calc R . .
C4 C -0.4375(2) 0.8611(5) -0.1620(3) 0.0265(13) Uani 1 1 d . . .
C5 C -0.4286(2) 0.9609(5) -0.1864(4) 0.0271(13) Uani 1 1 d . . .
H5A H -0.4166 0.9587 -0.2172 0.033 Uiso 1 1 calc R . .
C6 C -0.4370(2) 1.0595(5) -0.1660(4) 0.0255(13) Uani 1 1 d . . .
C7 C -0.4551(2) 1.0653(5) -0.1204(3) 0.0247(13) Uani 1 1 d . . .
H7A H -0.4606 1.1363 -0.1068 0.030 Uiso 1 1 calc R . .
C8 C -0.46468(18) 0.9702(5) -0.0956(3) 0.0192(11) Uani 1 1 d . . .
C9 C -0.45693(19) 0.8633(5) -0.1176(3) 0.0209(12) Uani 1 1 d . . .
C10 C -0.3860(3) 1.1860(6) -0.1784(4) 0.0367(15) Uani 1 1 d . . .
C11 C -0.4046(2) 0.6067(5) 0.0861(4) 0.0329(15) Uani 1 1 d . . .
H11A H -0.4305 0.5506 0.0664 0.039 Uiso 1 1 calc R . .
C12 C -0.3524(2) 0.5741(6) 0.1347(4) 0.0406(16) Uani 1 1 d . . .
H12A H -0.3432 0.4978 0.1490 0.049 Uiso 1 1 calc R . .
C13 C -0.3152(2) 0.6522(6) 0.1612(4) 0.0353(16) Uani 1 1 d . . .
H13A H -0.2795 0.6310 0.1932 0.042 Uiso 1 1 calc R . .
C14 C -0.3294(2) 0.7662(5) 0.1412(3) 0.0269(13) Uani 1 1 d . . .
C15 C -0.2918(2) 0.8505(6) 0.1644(4) 0.0323(15) Uani 1 1 d . . .
H15A H -0.2558 0.8324 0.1963 0.039 Uiso 1 1 calc R . .
C16 C -0.3077(2) 0.9557(5) 0.1409(4) 0.0316(14) Uani 1 1 d . . .
C17 C -0.36057(19) 0.9867(5) 0.0964(3) 0.0241(12) Uani 1 1 d . . .
H17A H -0.3704 1.0627 0.0819 0.029 Uiso 1 1 calc R . .
C18 C -0.3976(2) 0.9078(5) 0.0741(3) 0.0216(12) Uani 1 1 d . . .
C19 C -0.3829(2) 0.7937(5) 0.0940(3) 0.0212(12) Uani 1 1 d . . .
C20 C -0.2690(3) 1.0895(7) 0.1148(4) 0.0508(11) Uani 1 1 d . . .
C21 C -0.45254(19) 0.9472(4) 0.0330(3) 0.0205(12) Uani 1 1 d . . .
C22 C -0.4700(2) 0.9646(4) 0.0775(3) 0.0201(11) Uani 1 1 d . . .
H22A H -0.4490 0.9398 0.1311 0.024 Uiso 1 1 calc R . .
C23 C -0.48320(19) 0.9835(4) -0.0468(3) 0.0184(11) Uani 1 1 d . . .
C24 C -0.5708(2) 0.7189(5) -0.1446(3) 0.0277(13) Uani 1 1 d . . .
C25 C -0.6065(2) 0.8053(5) -0.1840(4) 0.0307(14) Uani 1 1 d . . .
H25A H -0.5981 0.8762 -0.1588 0.037 Uiso 1 1 calc R . .
C26 C -0.6545(2) 0.7925(6) -0.2594(4) 0.0377(16) Uani 1 1 d . . .
H26A H -0.6779 0.8541 -0.2839 0.045 Uiso 1 1 calc R . .
C27 C -0.6683(2) 0.6909(6) -0.2986(4) 0.0416(17) Uani 1 1 d . . .
H27A H -0.7005 0.6816 -0.3500 0.050 Uiso 1 1 calc R . .
C28 C -0.6328(2) 0.6023(6) -0.2598(4) 0.0385(16) Uani 1 1 d . . .
H28A H -0.6415 0.5315 -0.2852 0.046 Uiso 1 1 calc R . .
C29 C -0.5856(2) 0.6151(5) -0.1857(3) 0.0295(14) Uani 1 1 d . . .
H29A H -0.5625 0.5532 -0.1614 0.035 Uiso 1 1 calc R . .
C30 C -0.5313(2) 0.6847(5) 0.0173(3) 0.0249(12) Uani 1 1 d . . .
C31 C -0.5837(2) 0.6767(5) -0.0197(4) 0.0347(15) Uani 1 1 d . . .
H31A H -0.6074 0.6929 -0.0749 0.042 Uiso 1 1 calc R . .
C32 C -0.6041(3) 0.6457(6) 0.0200(4) 0.0415(17) Uani 1 1 d . . .
H32A H -0.6407 0.6411 -0.0079 0.050 Uiso 1 1 calc R . .
C33 C -0.5700(3) 0.6225(5) 0.0997(5) 0.0432(18) Uani 1 1 d . . .
H33A H -0.5829 0.5992 0.1272 0.052 Uiso 1 1 calc R . .
C34 C -0.5173(3) 0.6329(5) 0.1397(4) 0.0384(16) Uani 1 1 d . . .
H34A H -0.4938 0.6187 0.1951 0.046 Uiso 1 1 calc R . .
C35 C -0.4979(2) 0.6641(5) 0.0994(4) 0.0332(15) Uani 1 1 d . . .
H35A H -0.4613 0.6715 0.1281 0.040 Uiso 1 1 calc R . .
F1 F -0.38712(18) 1.2907(3) -0.1980(3) 0.0595(12) Uani 1 1 d . . .
F2 F -0.37917(16) 1.1237(3) -0.2230(3) 0.0572(12) Uani 1 1 d . . .
F3 F -0.34561(16) 1.1709(5) -0.1045(3) 0.0724(14) Uani 1 1 d . . .
F4 F -0.2282(4) 1.1660(9) 0.1536(7) 0.0616(10) Uiso 0.50 1 d P A 1
F5 F -0.3093(4) 1.1245(8) 0.0458(6) 0.0616(10) Uiso 0.50 1 d P A 1
F6 F -0.2515(3) 1.0053(8) 0.0850(5) 0.0616(10) Uiso 0.50 1 d P A 1
F4A F -0.2250(4) 1.1359(9) 0.1418(7) 0.0616(10) Uiso 0.50 1 d P A 2
F5A F -0.3072(4) 1.1595(8) 0.0704(6) 0.0616(10) Uiso 0.50 1 d P A 2
F6A F -0.2786(3) 1.0150(8) 0.0527(5) 0.0616(10) Uiso 0.50 1 d P A 2

loop_
_atom_site_aniso_label
_atom_site_aniso_U_11
_atom_site_aniso_U_22
_atom_site_aniso_U_33
_atom_site_aniso_U_23
_atom_site_aniso_U_13
_atom_site_aniso_U_12
Pt1 0.02500(12) 0.01949(12) 0.02350(13) 0.00154(10) 0.01748(10) 0.00110(10)
O1 0.048(3) 0.029(3) 0.058(3) 0.005(2) 0.043(2) 0.000(2)
O2 0.031(2) 0.063(3) 0.042(3) 0.004(2) 0.015(2) -0.0122(19)
N1 0.023(2) 0.021(2) 0.024(2) 0.003(2) 0.019(2) 0.0012(19)
N2 0.029(3) 0.024(3) 0.028(3) 0.007(2) 0.020(2) 0.005(2)
C1 0.048(4) 0.023(4) 0.045(4) 0.003(3) 0.036(4) 0.002(3)
C2 0.073(5) 0.027(4) 0.069(5) 0.001(3) 0.063(4) 0.006(3)
C3 0.049(4) 0.036(4) 0.048(4) -0.001(3) 0.041(4) 0.008(3)
C4 0.027(3) 0.029(3) 0.026(3) 0.004(3) 0.017(3) 0.005(2)
C5 0.031(3) 0.030(4) 0.034(3) 0.000(3) 0.027(3) 0.001(3)
C6 0.026(3) 0.018(3) 0.034(3) 0.007(3) 0.020(3) -0.001(2)
C7 0.027(3) 0.025(3) 0.029(3) 0.001(3) 0.021(3) 0.002(2)
C8 0.014(3) 0.026(3) 0.015(3) -0.001(2) 0.007(2) 0.002(2)
C9 0.016(3) 0.026(3) 0.023(3) -0.001(2) 0.013(2) 0.001(2)
C10 0.051(4) 0.030(4) 0.038(4) -0.008(3) 0.032(4) -0.013(3)
C11 0.039(4) 0.026(4) 0.040(4) 0.013(3) 0.027(3) 0.009(3)
C12 0.044(4) 0.037(4) 0.043(4) 0.016(3) 0.028(4) 0.014(3)
C13 0.026(3) 0.045(4) 0.028(4) 0.019(3) 0.014(3) 0.019(3)
C14 0.023(3) 0.034(3) 0.022(3) 0.003(3) 0.013(3) 0.005(3)
C15 0.018(3) 0.048(4) 0.027(3) 0.010(3) 0.012(3) 0.012(3)
C16 0.029(3) 0.040(4) 0.029(3) -0.009(3) 0.020(3) -0.010(3)
C17 0.023(3) 0.030(3) 0.021(3) -0.001(2) 0.014(3) 0.003(2)
C18 0.026(3) 0.025(3) 0.018(3) 0.000(2) 0.015(3) 0.002(2)
C19 0.025(3) 0.026(4) 0.016(3) 0.003(2) 0.014(2) 0.006(2)
C20 0.031(2) 0.063(3) 0.042(3) 0.004(2) 0.015(2) -0.0122(19)
C21 0.014(3) 0.020(3) 0.023(3) -0.001(2) 0.009(2) -0.002(2)
C22 0.023(3) 0.019(3) 0.016(3) 0.001(2) 0.011(2) 0.001(2)
C23 0.022(3) 0.015(3) 0.020(3) 0.000(2) 0.014(2) -0.001(2)
C24 0.034(3) 0.032(4) 0.026(3) 0.001(3) 0.023(3) -0.005(3)
C25 0.035(3) 0.032(4) 0.033(4) -0.005(3) 0.025(3) -0.002(3)
C26 0.025(3) 0.054(5) 0.034(4) 0.004(3) 0.018(3) 0.003(3)
C27 0.033(4) 0.062(5) 0.033(4) -0.009(4) 0.022(3) -0.015(3)
C28 0.047(4) 0.037(4) 0.040(4) -0.012(3) 0.032(4) -0.021(3)
C29 0.040(4) 0.026(3) 0.030(4) 0.000(3) 0.025(3) -0.007(3)
C30 0.033(3) 0.016(3) 0.032(3) -0.004(3) 0.023(3) -0.002(2)
C31 0.040(4) 0.034(4) 0.038(4) -0.001(3) 0.028(3) -0.007(3)
C32 0.048(4) 0.046(4) 0.050(5) 0.001(3) 0.039(4) -0.008(3)
C33 0.074(5) 0.022(4) 0.071(5) 0.005(3) 0.064(5) 0.002(3)
C34 0.064(5) 0.030(4) 0.037(4) 0.008(3) 0.039(4) 0.008(3)
C35 0.043(4) 0.026(4) 0.039(4) 0.002(3) 0.029(3) 0.006(3)
F1 0.094(3) 0.033(3) 0.094(4) 0.000(2) 0.079(3) -0.014(2)
F2 0.078(3) 0.052(3) 0.082(3) -0.025(2) 0.070(3) -0.023(2)
F3 0.057(3) 0.098(4) 0.045(3) -0.002(3) 0.023(2) -0.035(3)

loop_
_atom_type_symbol
_atom_type_description
_atom_type_scat_dispersion_real
_atom_type_scat_dispersion_imag
_atom_type_scat_source
C C 0.0033 0.0016 'International Tables Vol C Tables 4.2.6.8 and 6.1.1.4'
H H 0.0000 0.0000 'International Tables Vol C Tables 4.2.6.8 and 6.1.1.4'
N N 0.0061 0.0033 'International Tables Vol C Tables 4.2.6.8 and 6.1.1.4'
O O 0.0106 0.0060 'International Tables Vol C Tables 4.2.6.8 and 6.1.1.4'
F F 0.0171 0.0103 'International Tables Vol C Tables 4.2.6.8 and 6.1.1.4'
Pt Pt -1.7033 8.3905 'International Tables Vol C Tables 4.2.6.8 and 6.1.1.4'

loop_
_geom_angle_atom_site_label_1
_geom_angle_atom_site_label_2
_geom_angle_atom_site_label_3
_geom_angle
_geom_angle_site_symmetry_1
_geom_angle_site_symmetry_3
_geom_angle_publ_flag
C24 Pt1 C30 91.3(2) . . ?
C24 Pt1 N1 88.93(19) . . ?
C30 Pt1 N1 175.23(19) . . ?
C24 Pt1 N2 166.8(2) . . ?
C30 Pt1 N2 95.5(2) . . ?
N1 Pt1 N2 83.36(17) . . ?
C10 O1 C6 118.9(5) . . ?
C20 O2 C16 118.9(5) . . ?
C1 N1 C9 118.5(5) . . ?
C1 N1 Pt1 110.6(4) . . ?
C9 N1 Pt1 130.8(3) . . ?
C11 N2 C19 118.8(5) . . ?
C11 N2 Pt1 113.3(4) . . ?
C19 N2 Pt1 124.8(4) . . ?
N1 C1 C2 124.6(6) . . ?
C3 C2 C1 119.0(6) . . ?
C2 C3 C4 118.8(6) . . ?
C3 C4 C5 119.4(5) . . ?
C3 C4 C9 119.9(5) . . ?
C5 C4 C9 120.6(5) . . ?
C6 C5 C4 119.9(5) . . ?
C5 C6 O1 123.1(5) . . ?
C5 C6 C7 121.3(5) . . ?
O1 C6 C7 115.5(5) . . ?
C8 C7 C6 121.1(5) . . ?
C7 C8 C9 118.9(5) . . ?
C7 C8 C23 117.8(5) . . ?
C9 C8 C23 123.3(5) . . ?
N1 C9 C4 119.1(5) . . ?
N1 C9 C8 122.7(5) . . ?
C4 C9 C8 118.2(5) . . ?
F3 C10 F1 109.1(5) . . ?
F3 C10 F2 107.5(6) . . ?
F1 C10 F2 106.7(5) . . ?
F3 C10 O1 112.5(5) . . ?
F1 C10 O1 108.5(5) . . ?
F2 C10 O1 112.4(5) . . ?
N2 C11 C12 123.2(6) . . ?
C13 C12 C11 119.2(6) . . ?
C12 C13 C14 119.8(5) . . ?
C19 C14 C13 118.0(5) . . ?
C19 C14 C15 120.1(5) . . ?
C13 C14 C15 121.8(5) . . ?
C16 C15 C14 119.2(5) . . ?
C15 C16 O2 117.8(5) . . ?
C15 C16 C17 122.0(5) . . ?
O2 C16 C17 120.1(6) . . ?
C18 C17 C16 120.2(5) . . ?
C17 C18 C19 119.8(5) . . ?
C17 C18 C21 117.7(5) . . ?
C19 C18 C21 122.5(5) . . ?
N2 C19 C14 121.0(5) . . ?
N2 C19 C18 120.4(5) . . ?
C14 C19 C18 118.5(5) . . ?
O2 C20 F4A 115.1(8) . . ?
O2 C20 F5 126.7(7) . . ?
O2 C20 F5A 115.5(7) . . ?
F4A C20 F5A 110.2(9) . . ?
O2 C20 F4 108.7(7) . . ?
F5 C20 F4 113.0(9) . . ?
O2 C20 F6A 112.3(7) . . ?
F4A C20 F6A 102.9(7) . . ?
F5A C20 F6A 98.9(7) . . ?
O2 C20 F6 104.7(7) . . ?
F5 C20 F6 96.7(7) . . ?
F4 C20 F6 103.1(7) . . ?
C22 C21 C23 119.8(5) . . ?
C22 C21 C18 119.1(5) . . ?
C23 C21 C18 120.3(5) . . ?
C23 C22 C21 122.5(5) 5_475 . ?
C22 C23 C21 117.7(5) 5_475 . ?
C22 C23 C8 120.9(5) 5_475 . ?
C21 C23 C8 121.3(4) . . ?
C25 C24 C29 115.8(6) . . ?
C25 C24 Pt1 125.8(5) . . ?
C29 C24 Pt1 118.4(4) . . ?
C24 C25 C26 122.8(6) . . ?
C27 C26 C25 120.5(6) . . ?
C26 C27 C28 117.6(6) . . ?
C29 C28 C27 121.7(6) . . ?
C28 C29 C24 121.5(6) . . ?
C31 C30 C35 116.0(5) . . ?
C31 C30 Pt1 124.2(4) . . ?
C35 C30 Pt1 119.8(4) . . ?
C30 C31 C32 123.3(6) . . ?
C33 C32 C31 118.6(6) . . ?
C32 C33 C34 120.0(6) . . ?
C33 C34 C35 120.4(6) . . ?
C34 C35 C30 121.5(6) . . ?

loop_
_geom_bond_atom_site_label_1
_geom_bond_atom_site_label_2
_geom_bond_distance
_geom_bond_site_symmetry_2
_geom_bond_publ_flag
Pt1 C24 1.998(6) . ?
Pt1 C30 2.034(5) . ?
Pt1 N1 2.150(4) . ?
Pt1 N2 2.172(5) . ?
O1 C10 1.352(7) . ?
O1 C6 1.407(7) . ?
O2 C20 1.279(8) . ?
O2 C16 1.398(7) . ?
N1 C1 1.320(7) . ?
N1 C9 1.387(7) . ?
N2 C11 1.334(7) . ?
N2 C19 1.361(7) . ?
C1 C2 1.383(8) . ?
C2 C3 1.369(9) . ?
C3 C4 1.395(8) . ?
C4 C5 1.401(8) . ?
C4 C9 1.429(7) . ?
C5 C6 1.343(8) . ?
C6 C7 1.416(7) . ?
C7 C8 1.370(8) . ?
C8 C9 1.437(7) . ?
C8 C23 1.501(7) . ?
C10 F3 1.304(8) . ?
C10 F1 1.314(8) . ?
C10 F2 1.334(7) . ?
C11 C12 1.394(8) . ?
C12 C13 1.346(9) . ?
C13 C14 1.418(9) . ?
C14 C19 1.412(7) . ?
C14 C15 1.419(8) . ?
C15 C16 1.334(9) . ?
C16 C17 1.410(8) . ?
C17 C18 1.365(7) . ?
C18 C19 1.421(8) . ?
C18 C21 1.502(7) . ?
C20 F4A 1.294(12) . ?
C20 F5 1.299(12) . ?
C20 F5A 1.301(12) . ?
C20 F4 1.389(13) . ?
C20 F6A 1.465(12) . ?
C20 F6 1.479(12) . ?
C21 C22 1.393(7) . ?
C21 C23 1.414(7) . ?
C22 C23 1.379(7) 5_475 ?
C23 C22 1.379(7) 5_475 ?
C24 C25 1.387(9) . ?
C24 C29 1.423(8) . ?
C25 C26 1.401(8) . ?
C26 C27 1.385(10) . ?
C27 C28 1.402(10) . ?
C28 C29 1.376(8) . ?
C30 C31 1.372(8) . ?
C30 C35 1.405(8) . ?
C31 C32 1.413(8) . ?
C32 C33 1.372(10) . ?
C33 C34 1.373(9) . ?
C34 C35 1.395(8) . ?
